data_9013835
loop_
_publ_author_name
'Zubkova, N. V.'
'Kolitsch, U.'
'Pekov, I. V.'
'Turchkova, A. G.'
'Vigasina, M. F.'
'Pushcharovsky, D. Y.'
'Tillmanns, E.'

_publ_section_title
;Crystal chemistry of Rb-, Sr-, Ba-, Ca- and Pb-exchanged forms of natural
 hilairite Locality: Kirovskii mine, Khibiny alkaline complex, Kola Peninsula,
 Russia Note: sample was synthesized by cation exchange at 150 C
;
_journal_name_full 'European Journal of Mineralogy'
_journal_page_first 495
_journal_page_last 506
_journal_paper_doi 10.1127/0935-1221/2009/0021-1912
_journal_volume 21
_journal_year 2009
_chemical_compound_source 'Kirovskii  mine, Khibiny alkaline complex, Kola Peninsula, Russia'
_chemical_formula_sum 'H6 Na0.39 O18.69 Rb3.61 Si6 Zr2'
_chemical_name_mineral Hilairite-(Rb)
_space_group_IT_number 146
_symmetry_space_group_name_Hall 'R 3'
_symmetry_space_group_name_H-M 'R 3 :H'
_cell_angle_alpha 90
_cell_angle_beta 90
_cell_angle_gamma 120
_cell_formula_units_Z 3
_cell_length_a 10.477
_cell_length_b 10.477
_cell_length_c 15.377
_cell_volume 1461.760
_database_code_amcsd 0007281
_exptl_crystal_density_diffrn 3.318
_exptl_crystal_thermal_history 'synthesized by cation exchange at 150 C'
_cod_original_sg_symbol_H-M 'R 3'
_cod_original_formula_sum 'Rb3.61 Na.39 Zr2 Si6 O18.69 H6'
_cod_database_code 9013835

loop_
_space_group_symop_operation_xyz
x,y,z
2/3+x,1/3+y,1/3+z
1/3+x,2/3+y,2/3+z
-y,x-y,z
2/3-y,1/3+x-y,1/3+z
1/3-y,2/3+x-y,2/3+z
-x+y,-x,z
2/3-x+y,1/3-x,1/3+z
1/3-x+y,2/3-x,2/3+z

loop_
_atom_site_label
_atom_site_fract_x
_atom_site_fract_y
_atom_site_fract_z
_atom_site_occupancy
_atom_site_U_iso_or_equiv
_atom_site_type_symbol
_atom_site_attached_hydrogens
Rb1 0.00000 0.00000 -0.06577 1.00000 0.03552 Rb 0
Rb2 0.33400 0.89493 0.10497 0.87000 0.03780 Rb 0
Na2 0.33400 0.89493 0.10497 0.13000 0.03780 Na 0
Zr1 0.00000 0.00000 0.19048 1.00000 0.01237 Zr 0
Zr2 0.33333 0.66667 0.33918 1.00000 0.01029 Zr 0
Si1 0.34080 0.23028 0.10909 1.00000 0.01930 Si 0
Si2 0.05776 0.72870 0.27305 1.00000 0.02150 Si 0
O1 0.18780 0.07650 0.11340 1.00000 0.02530 O 0
O2 0.20940 0.72600 0.26410 1.00000 0.02530 O 0
O3 0.11120 0.18670 0.26740 1.00000 0.02490 O 0
O4 0.40190 0.85300 0.41760 1.00000 0.01490 O 0
O5 0.93800 0.62030 0.20360 1.00000 0.02770 O 0
O6 0.32390 0.33860 0.04110 1.00000 0.03050 O 0
Wat 0.73300 0.74100 -0.04900 0.23000 0.05100 O 2

loop_
_cod_changelog_entry_id
_cod_changelog_entry_author
_cod_changelog_entry_date
_cod_changelog_entry_text
1
;cod-tools version 3.8.0
Id: cif_guess_AMCSD_atom_types 9581 2023-05-17 12:35:41Z saulius
;
2023-05-18T11:42:35+03:00
;Derived atom types and hydrogen counts
from atom names that follow the AMCSD naming convention
(Wat == water, O-H == hydroxyl).
;

loop_
_cod_related_entry_id
_cod_related_entry_database
_cod_related_entry_code
1 AMCSD 0007281
